data_1518386
loop_
_publ_author_name
'Nge, Choy-Eng'
'Gan, Chew-Yan'
'Lim, Kuan-Hon'
'Ting, Kang-Nee'
'Low, Yun-Yee'
'Kam, Toh-Seok'

_publ_section_title
;
 Criofolinine and vernavosine, new pentacyclic indole alkaloids
 incorporating pyrroloazepine and pyridopyrimidine moieties derived from a
 common yohimbine precursor.
;
_journal_issue 24
_journal_name_full 'Organic letters'
_journal_page_first 6330
_journal_page_last 6333
_journal_paper_doi 10.1021/ol503072g
_journal_volume 16
_journal_year 2014
_chemical_absolute_configuration ad
_chemical_formula_moiety 'C24 H33 N2 O5.I'
_chemical_formula_sum 'C24 H33 I N2 O5'
_chemical_formula_weight 556.42
_chemical_name_common vernavosine
_chemical_temperature_decomposition_gt 491
_space_group_crystal_system monoclinic
_space_group_IT_number 4
_space_group_name_Hall 'P 2yb'
_space_group_name_H-M_alt 'P 1 21 1'
_symmetry_space_group_name_Hall 'P 2yb'
_symmetry_space_group_name_H-M 'P 1 21 1'
_atom_sites_solution_hydrogens geom
_audit_creation_method SHELXL-2014/6
_cell_angle_alpha 90
_cell_angle_beta 102.195(2)
_cell_angle_gamma 90
_cell_formula_units_Z 2
_cell_length_a 10.4239(2)
_cell_length_b 8.4186(2)
_cell_length_c 14.8476(3)
_cell_measurement_reflns_used 3200
_cell_measurement_temperature 150(2)
_cell_measurement_theta_max 23.28
_cell_measurement_theta_min 2.67
_cell_volume 1273.54(5)
_computing_cell_refinement 'Bruker SAINT'
_computing_data_collection 'Bruker APEX2'
_computing_data_reduction 'Bruker SAINT'
_computing_molecular_graphics 'X-SEED (Barbour, 2001)'
_computing_publication_material 'enCIFer (Allen et al., 2004)'
_computing_structure_refinement 'SHELXL-2014/6 (Sheldrick, 2014)'
_computing_structure_solution 'SHELXS-97 (Sheldrick, 2008)'
_diffrn_ambient_temperature 150(2)
_diffrn_measured_fraction_theta_full 0.999
_diffrn_measured_fraction_theta_max 0.994
_diffrn_measurement_device_type 'Bruker APEX-II CCD'
_diffrn_measurement_method '\w scans'
_diffrn_radiation_type MoK\a
_diffrn_radiation_wavelength 0.71073
_diffrn_reflns_av_R_equivalents 0.0402
_diffrn_reflns_av_unetI/netI 0.0656
_diffrn_reflns_Laue_measured_fraction_full 0.999
_diffrn_reflns_Laue_measured_fraction_max 0.994
_diffrn_reflns_limit_h_max 13
_diffrn_reflns_limit_h_min -13
_diffrn_reflns_limit_k_max 11
_diffrn_reflns_limit_k_min -11
_diffrn_reflns_limit_l_max 19
_diffrn_reflns_limit_l_min -19
_diffrn_reflns_number 12548
_diffrn_reflns_point_group_measured_fraction_full 0.984
_diffrn_reflns_point_group_measured_fraction_max 0.959
_diffrn_reflns_theta_full 25.005
_diffrn_reflns_theta_max 28.049
_diffrn_reflns_theta_min 1.403
_diffrn_source 'sealed tube'
_exptl_absorpt_coefficient_mu 1.292
_exptl_absorpt_correction_T_max 0.7456
_exptl_absorpt_correction_T_min 0.6370
_exptl_absorpt_correction_type multi-scan
_exptl_absorpt_process_details SADABS
_exptl_crystal_colour colorless
_exptl_crystal_density_diffrn 1.451
_exptl_crystal_description block
_exptl_crystal_F_000 568
_exptl_crystal_size_max 0.3
_exptl_crystal_size_mid 0.2
_exptl_crystal_size_min 0.2
_refine_diff_density_max 1.479
_refine_diff_density_min -0.654
_refine_diff_density_rms 0.180
_refine_ls_abs_structure_details
;
 Flack x determined using 2010 quotients [(I+)-(I-)]/[(I+)+(I-)]
 (Parsons, Flack and Wagner, Acta Cryst. B69 (2013) 249-259).
;
_refine_ls_abs_structure_Flack 0.018(15)
_refine_ls_extinction_method none
_refine_ls_goodness_of_fit_ref 1.075
_refine_ls_hydrogen_treatment constr
_refine_ls_matrix_type full
_refine_ls_number_parameters 293
_refine_ls_number_reflns 5945
_refine_ls_number_restraints 1
_refine_ls_restrained_S_all 1.074
_refine_ls_R_factor_all 0.0502
_refine_ls_R_factor_gt 0.0382
_refine_ls_shift/su_max 0.001
_refine_ls_shift/su_mean <0.001
_refine_ls_structure_factor_coef Fsqd
_refine_ls_weighting_details 'w=1/[\s^2^(Fo^2^)+(0.0475P)^2^] where P=(Fo^2^+2Fc^2^)/3'
_refine_ls_weighting_scheme calc
_refine_ls_wR_factor_gt 0.0876
_refine_ls_wR_factor_ref 0.1011
_reflns_Friedel_coverage 0.808
_reflns_Friedel_fraction_full 0.967
_reflns_Friedel_fraction_max 0.918
_reflns_number_gt 5076
_reflns_number_total 5945
_reflns_threshold_expression 'I > 2\s(I)'
_cod_data_source_file ol503072g_si_003.cif
_cod_data_source_block Vernavosine
_cod_depositor_comments
;
The following automatic conversions were performed:

'_chemical_melting_point' tag was changed to
'_chemical_temperature_decomposition_gt' since the value was
specified 'more than' ('>') a certain temperature. The value '>491
dec' was changed to '491' - it should be numeric and without a unit
designator.

Automatic conversion script
Id: cif_fix_values 2935 2014-11-11 08:27:57Z andrius 

 Adding full bibliography for 1518386--1518387.cif.
;
_cod_database_code 1518386
_shelx_space_group_comment
;
The symmetry employed for this shelxl refinement is uniquely defined
by the following loop, which should always be used as a source of
symmetry information in preference to the above space-group names.
They are only intended as comments.
;
_shelxl_version_number 2014/6

loop_
_space_group_symop_operation_xyz
'x, y, z'
'-x, y+1/2, -z'

loop_
_atom_site_label
_atom_site_type_symbol
_atom_site_fract_x
_atom_site_fract_y
_atom_site_fract_z
_atom_site_U_iso_or_equiv
_atom_site_adp_type
_atom_site_occupancy
_atom_site_site_symmetry_order
_atom_site_calc_flag
_atom_site_refinement_flags_posn
_atom_site_refinement_flags_adp
C2 C 1.1563(7) 0.5352(9) 0.3205(6) 0.0194(16) Uani 1 1 d . .
C3 C 0.9943(6) 0.7283(8) 0.2274(4) 0.0178(13) Uani 1 1 d . .
H3 H 0.9767 0.8450 0.2277 0.021 Uiso 1 1 calc R U
C5 C 1.1031(8) 0.5228(9) 0.1456(5) 0.0217(16) Uani 1 1 d . .
H5A H 1.0296 0.4472 0.1427 0.026 Uiso 1 1 calc R U
H5B H 1.1423 0.5034 0.0914 0.026 Uiso 1 1 calc R U
C6 C 1.2060(7) 0.4920(8) 0.2331(5) 0.0228(15) Uani 1 1 d . .
H6A H 1.2855 0.5552 0.2313 0.027 Uiso 1 1 calc R U
H6B H 1.2308 0.3783 0.2356 0.027 Uiso 1 1 calc R U
C7 C 1.2730(10) 0.5633(12) 0.4025(8) 0.024(2) Uani 1 1 d . .
C8 C 1.2798(9) 0.7343(12) 0.4193(7) 0.021(2) Uani 1 1 d . .
C9 C 1.3696(7) 0.8234(10) 0.4833(6) 0.0261(18) Uani 1 1 d . .
H9 H 1.4403 0.7734 0.5243 0.031 Uiso 1 1 calc R U
C10 C 1.3522(7) 0.9867(9) 0.4851(5) 0.0288(17) Uani 1 1 d . .
H10 H 1.4098 1.0502 0.5288 0.035 Uiso 1 1 calc R U
C11 C 1.2490(7) 1.0568(8) 0.4219(5) 0.0275(17) Uani 1 1 d . .
H11 H 1.2400 1.1691 0.4222 0.033 Uiso 1 1 calc R U
C12 C 1.1602(7) 0.9701(9) 0.3594(5) 0.0243(15) Uani 1 1 d . .
H12 H 1.0907 1.0204 0.3173 0.029 Uiso 1 1 calc R U
C13 C 1.1755(7) 0.8068(10) 0.3601(5) 0.0200(17) Uani 1 1 d . .
C14 C 0.8662(5) 0.6446(16) 0.2248(4) 0.0204(13) Uani 1 1 d . .
H14A H 0.8318 0.6765 0.2794 0.024 Uiso 1 1 calc R U
H14B H 0.8819 0.5285 0.2286 0.024 Uiso 1 1 calc R U
C15 C 0.7638(6) 0.6807(10) 0.1386(4) 0.0208(19) Uani 1 1 d . .
H15 H 0.7520 0.7986 0.1352 0.025 Uiso 1 1 calc R U
C16 C 0.6296(7) 0.6070(8) 0.1382(5) 0.0247(17) Uani 1 1 d . .
H16 H 0.6400 0.4891 0.1431 0.030 Uiso 1 1 calc R U
C17 C 0.5337(6) 0.6462(18) 0.0475(4) 0.0275(14) Uani 1 1 d . .
H17 H 0.5211 0.7639 0.0440 0.033 Uiso 1 1 calc R U
C18 C 0.5858(8) 0.5933(10) -0.0361(6) 0.0345(19) Uani 1 1 d . .
H18A H 0.5223 0.6227 -0.0931 0.041 Uiso 1 1 calc R U
H18B H 0.5960 0.4763 -0.0352 0.041 Uiso 1 1 calc R U
C19 C 0.7180(6) 0.6713(15) -0.0357(4) 0.0273(18) Uani 1 1 d . .
H19A H 0.7071 0.7881 -0.0404 0.033 Uiso 1 1 calc R U
H19B H 0.7519 0.6342 -0.0895 0.033 Uiso 1 1 calc R U
C20 C 0.8158(6) 0.6289(9) 0.0535(4) 0.0182(18) Uani 1 1 d . .
H20 H 0.8314 0.5116 0.0558 0.022 Uiso 1 1 calc R U
C21 C 0.9456(7) 0.7158(8) 0.0551(5) 0.0224(14) Uani 1 1 d . .
H21A H 0.9808 0.6798 0.0016 0.027 Uiso 1 1 calc R U
H21B H 0.9271 0.8309 0.0472 0.027 Uiso 1 1 calc R U
C22 C 0.5774(6) 0.6659(19) 0.2201(5) 0.0335(18) Uani 1 1 d . .
C23 C 0.5376(11) 0.8993(16) 0.3016(8) 0.066(3) Uani 1 1 d . .
H23A H 0.4463 0.8728 0.3025 0.099 Uiso 1 1 calc R U
H23B H 0.5465 1.0147 0.2970 0.099 Uiso 1 1 calc R U
H23C H 0.5951 0.8613 0.3585 0.099 Uiso 1 1 calc R U
C24 C 1.0198(7) 0.4282(9) 0.4162(5) 0.0266(16) Uani 1 1 d . .
H24A H 0.9806 0.5349 0.4185 0.032 Uiso 1 1 calc R U
H24B H 1.0896 0.4137 0.4721 0.032 Uiso 1 1 calc R U
C25 C 0.9161(8) 0.3011(11) 0.4108(6) 0.039(2) Uani 1 1 d . .
H25A H 0.8473 0.3174 0.3554 0.059 Uiso 1 1 calc R U
H25B H 0.8776 0.3069 0.4655 0.059 Uiso 1 1 calc R U
H25C H 0.9561 0.1963 0.4079 0.059 Uiso 1 1 calc R U
C59 C 1.1574(8) 0.8054(10) 0.1361(6) 0.0266(18) Uani 1 1 d . .
H59A H 1.1996 0.7746 0.0857 0.040 Uiso 1 1 calc R U
H59B H 1.2224 0.8034 0.1945 0.040 Uiso 1 1 calc R U
H59C H 1.1214 0.9129 0.1250 0.040 Uiso 1 1 calc R U
I1 I 0.84949(4) 0.15446(8) 0.13645(3) 0.02402(12) Uani 1 1 d . .
N1 N 1.0932(5) 0.6931(6) 0.3087(4) 0.0170(13) Uani 1 1 d . .
N4 N 1.0498(5) 0.6923(6) 0.1411(4) 0.0186(14) Uani 1 1 d . .
O7 O 1.3378(6) 0.4561(7) 0.4444(4) 0.0354(16) Uani 1 1 d . .
O17 O 0.4109(5) 0.5742(8) 0.0528(4) 0.0402(15) Uani 1 1 d . .
H17A H 0.3551 0.5941 0.0044 0.060 Uiso 1 1 calc R U
O22 O 0.5427(6) 0.5830(9) 0.2763(4) 0.0524(18) Uani 1 1 d . .
O23 O 0.5743(6) 0.8236(8) 0.2229(4) 0.0428(15) Uani 1 1 d . .
O24 O 1.0730(5) 0.4123(6) 0.3347(3) 0.0207(10) Uani 1 1 d . .

loop_
_atom_site_aniso_label
_atom_site_aniso_U_11
_atom_site_aniso_U_22
_atom_site_aniso_U_33
_atom_site_aniso_U_23
_atom_site_aniso_U_13
_atom_site_aniso_U_12
C2 0.014(4) 0.012(4) 0.031(5) -0.002(3) 0.004(3) 0.001(3)
C3 0.017(3) 0.018(3) 0.018(3) -0.004(3) 0.003(3) -0.002(3)
C5 0.017(4) 0.018(4) 0.031(4) -0.005(3) 0.007(3) -0.002(3)
C6 0.015(3) 0.020(3) 0.035(4) -0.003(3) 0.009(3) 0.001(3)
C7 0.019(5) 0.022(5) 0.033(5) 0.000(4) 0.007(4) 0.000(4)
C8 0.013(4) 0.024(5) 0.023(5) -0.002(3) 0.000(3) 0.000(4)
C9 0.011(4) 0.032(4) 0.035(5) -0.001(4) 0.003(3) 0.003(3)
C10 0.021(4) 0.027(4) 0.035(4) -0.007(3) -0.002(3) -0.005(3)
C11 0.028(4) 0.015(3) 0.039(5) -0.004(3) 0.008(3) -0.002(3)
C12 0.020(3) 0.023(4) 0.029(4) -0.003(3) 0.001(3) -0.003(3)
C13 0.014(4) 0.025(4) 0.022(4) 0.001(3) 0.006(3) -0.004(3)
C14 0.017(2) 0.027(4) 0.017(3) 0.000(5) 0.002(2) -0.001(5)
C15 0.017(3) 0.023(6) 0.021(3) -0.001(3) 0.002(2) 0.001(3)
C16 0.021(3) 0.026(4) 0.024(4) 0.006(3) -0.003(3) -0.005(3)
C17 0.018(3) 0.029(4) 0.032(3) 0.004(5) -0.004(2) -0.006(5)
C18 0.030(4) 0.033(4) 0.036(5) -0.001(3) -0.007(3) -0.003(3)
C19 0.030(3) 0.029(5) 0.020(3) -0.001(4) -0.001(2) -0.001(4)
C20 0.022(3) 0.010(5) 0.021(3) 0.000(2) -0.001(2) 0.001(3)
C21 0.029(4) 0.022(3) 0.016(3) 0.001(3) 0.003(3) 0.000(3)
C22 0.012(3) 0.057(5) 0.030(3) 0.000(7) 0.002(2) -0.007(6)
C23 0.053(6) 0.092(9) 0.060(7) -0.033(6) 0.028(5) 0.000(6)
C24 0.026(4) 0.027(4) 0.028(4) 0.001(3) 0.006(3) 0.001(3)
C25 0.035(5) 0.049(5) 0.039(5) 0.007(4) 0.021(4) -0.009(4)
C59 0.022(4) 0.022(4) 0.038(5) 0.000(3) 0.012(4) -0.009(3)
I1 0.0262(2) 0.01971(19) 0.0249(2) 0.0003(3) 0.00269(13) -0.0024(3)
N1 0.016(2) 0.012(4) 0.022(3) -0.0006(19) 0.001(2) 0.005(2)
N4 0.016(2) 0.018(4) 0.024(3) -0.002(2) 0.007(2) -0.004(2)
O7 0.023(3) 0.025(3) 0.051(4) 0.001(3) -0.009(3) 0.002(3)
O17 0.019(3) 0.058(4) 0.038(3) 0.009(3) -0.007(2) -0.008(3)
O22 0.044(4) 0.077(5) 0.039(4) 0.008(3) 0.015(3) -0.016(3)
O23 0.044(4) 0.048(4) 0.042(4) -0.011(3) 0.021(3) -0.001(3)
O24 0.018(2) 0.022(2) 0.023(3) -0.002(2) 0.0042(19) -0.007(2)

loop_
_atom_type_symbol
_atom_type_description
_atom_type_scat_dispersion_real
_atom_type_scat_dispersion_imag
_atom_type_scat_source
C C 0.0033 0.0016 'International Tables Vol C Tables 4.2.6.8 and 6.1.1.4'
H H 0.0000 0.0000 'International Tables Vol C Tables 4.2.6.8 and 6.1.1.4'
N N 0.0061 0.0033 'International Tables Vol C Tables 4.2.6.8 and 6.1.1.4'
O O 0.0106 0.0060 'International Tables Vol C Tables 4.2.6.8 and 6.1.1.4'
I I -0.4742 1.8119 'International Tables Vol C Tables 4.2.6.8 and 6.1.1.4'

loop_
_geom_angle_atom_site_label_1
_geom_angle_atom_site_label_2
_geom_angle_atom_site_label_3
_geom_angle
O24 C2 N1 114.2(6)
O24 C2 C6 106.5(6)
N1 C2 C6 109.5(6)
O24 C2 C7 113.9(7)
N1 C2 C7 102.2(7)
C6 C2 C7 110.5(7)
N1 C3 C14 113.5(6)
N1 C3 N4 109.2(5)
C14 C3 N4 111.9(5)
N1 C3 H3 107.3
C14 C3 H3 107.3
N4 C3 H3 107.3
C6 C5 N4 112.4(6)
C6 C5 H5A 109.1
N4 C5 H5A 109.1
C6 C5 H5B 109.1
N4 C5 H5B 109.1
H5A C5 H5B 107.8
C5 C6 C2 112.1(6)
C5 C6 H6A 109.2
C2 C6 H6A 109.2
C5 C6 H6B 109.2
C2 C6 H6B 109.2
H6A C6 H6B 107.9
O7 C7 C8 130.0(11)
O7 C7 C2 123.3(9)
C8 C7 C2 106.7(9)
C13 C8 C9 121.0(9)
C13 C8 C7 108.8(10)
C9 C8 C7 130.1(10)
C10 C9 C8 118.2(8)
C10 C9 H9 120.9
C8 C9 H9 120.9
C9 C10 C11 119.3(7)
C9 C10 H10 120.3
C11 C10 H10 120.3
C12 C11 C10 122.8(7)
C12 C11 H11 118.6
C10 C11 H11 118.6
C11 C12 C13 117.5(7)
C11 C12 H12 121.2
C13 C12 H12 121.2
C12 C13 C8 121.1(8)
C12 C13 N1 128.2(7)
C8 C13 N1 110.7(7)
C3 C14 C15 113.0(7)
C3 C14 H14A 109.0
C15 C14 H14A 109.0
C3 C14 H14B 109.0
C15 C14 H14B 109.0
H14A C14 H14B 107.8
C14 C15 C16 113.8(6)
C14 C15 C20 109.2(5)
C16 C15 C20 111.2(6)
C14 C15 H15 107.4
C16 C15 H15 107.4
C20 C15 H15 107.4
C22 C16 C15 110.3(6)
C22 C16 C17 110.8(6)
C15 C16 C17 110.1(6)
C22 C16 H16 108.5
C15 C16 H16 108.5
C17 C16 H16 108.5
O17 C17 C18 113.4(8)
O17 C17 C16 106.6(7)
C18 C17 C16 112.0(7)
O17 C17 H17 108.2
C18 C17 H17 108.2
C16 C17 H17 108.2
C17 C18 C19 110.4(7)
C17 C18 H18A 109.6
C19 C18 H18A 109.6
C17 C18 H18B 109.6
C19 C18 H18B 109.6
H18A C18 H18B 108.1
C18 C19 C20 109.7(7)
C18 C19 H19A 109.7
C20 C19 H19A 109.7
C18 C19 H19B 109.7
C20 C19 H19B 109.7
H19A C19 H19B 108.2
C19 C20 C21 109.0(6)
C19 C20 C15 111.0(6)
C21 C20 C15 108.3(6)
C19 C20 H20 109.5
C21 C20 H20 109.5
C15 C20 H20 109.5
N4 C21 C20 115.3(5)
N4 C21 H21A 108.5
C20 C21 H21A 108.5
N4 C21 H21B 108.5
C20 C21 H21B 108.5
H21A C21 H21B 107.5
O22 C22 O23 123.1(9)
O22 C22 C16 125.4(13)
O23 C22 C16 111.5(8)
O23 C23 H23A 109.5
O23 C23 H23B 109.5
H23A C23 H23B 109.5
O23 C23 H23C 109.5
H23A C23 H23C 109.5
H23B C23 H23C 109.5
O24 C24 C25 106.7(6)
O24 C24 H24A 110.4
C25 C24 H24A 110.4
O24 C24 H24B 110.4
C25 C24 H24B 110.4
H24A C24 H24B 108.6
C24 C25 H25A 109.5
C24 C25 H25B 109.5
H25A C25 H25B 109.5
C24 C25 H25C 109.5
H25A C25 H25C 109.5
H25B C25 H25C 109.5
N4 C59 H59A 109.5
N4 C59 H59B 109.5
H59A C59 H59B 109.5
N4 C59 H59C 109.5
H59A C59 H59C 109.5
H59B C59 H59C 109.5
C13 N1 C3 124.3(5)
C13 N1 C2 110.2(5)
C3 N1 C2 120.4(5)
C59 N4 C21 106.9(5)
C59 N4 C5 109.2(5)
C21 N4 C5 110.6(5)
C59 N4 C3 109.6(5)
C21 N4 C3 110.4(5)
C5 N4 C3 110.1(5)
C17 O17 H17A 109.5
C22 O23 C23 118.4(8)
C2 O24 C24 114.9(5)

loop_
_geom_bond_atom_site_label_1
_geom_bond_atom_site_label_2
_geom_bond_distance
C2 O24 1.395(8)
C2 N1 1.477(9)
C2 C6 1.539(11)
C2 C7 1.547(13)
C3 N1 1.443(8)
C3 C14 1.504(10)
C3 N4 1.543(8)
C3 H3 1.0000
C5 C6 1.522(10)
C5 N4 1.528(9)
C5 H5A 0.9900
C5 H5B 0.9900
C6 H6A 0.9900
C6 H6B 0.9900
C7 O7 1.217(12)
C7 C8 1.460(10)
C8 C13 1.386(12)
C8 C9 1.403(13)
C9 C10 1.387(11)
C9 H9 0.9500
C10 C11 1.400(11)
C10 H10 0.9500
C11 C12 1.374(10)
C11 H11 0.9500
C12 C13 1.384(11)
C12 H12 0.9500
C13 N1 1.400(9)
C14 C15 1.514(8)
C14 H14A 0.9900
C14 H14B 0.9900
C15 C16 1.528(9)
C15 C20 1.540(9)
C15 H15 1.0000
C16 C22 1.517(11)
C16 C17 1.533(9)
C16 H16 1.0000
C17 O17 1.434(9)
C17 C18 1.523(11)
C17 H17 1.0000
C18 C19 1.525(11)
C18 H18A 0.9900
C18 H18B 0.9900
C19 C20 1.533(9)
C19 H19A 0.9900
C19 H19B 0.9900
C20 C21 1.533(9)
C20 H20 1.0000
C21 N4 1.504(9)
C21 H21A 0.9900
C21 H21B 0.9900
C22 O22 1.201(12)
C22 O23 1.329(17)
C23 O23 1.452(11)
C23 H23A 0.9800
C23 H23B 0.9800
C23 H23C 0.9800
C24 O24 1.440(8)
C24 C25 1.512(11)
C24 H24A 0.9900
C24 H24B 0.9900
C25 H25A 0.9800
C25 H25B 0.9800
C25 H25C 0.9800
C59 N4 1.485(9)
C59 H59A 0.9800
C59 H59B 0.9800
C59 H59C 0.9800
O17 H17A 0.8400

loop_
_geom_torsion_atom_site_label_1
_geom_torsion_atom_site_label_2
_geom_torsion_atom_site_label_3
_geom_torsion_atom_site_label_4
_geom_torsion
N4 C5 C6 C2 53.3(8)
O24 C2 C6 C5 77.0(7)
N1 C2 C6 C5 -46.9(8)
C7 C2 C6 C5 -158.8(7)
O24 C2 C7 O7 43.6(13)
N1 C2 C7 O7 167.2(10)
C6 C2 C7 O7 -76.3(12)
O24 C2 C7 C8 -133.1(9)
N1 C2 C7 C8 -9.4(11)
C6 C2 C7 C8 107.1(10)
O7 C7 C8 C13 -172.7(9)
C2 C7 C8 C13 3.6(14)
O7 C7 C8 C9 6(2)
C2 C7 C8 C9 -177.6(9)
C13 C8 C9 C10 -0.8(14)
C7 C8 C9 C10 -179.4(12)
C8 C9 C10 C11 -1.8(13)
C9 C10 C11 C12 2.3(12)
C10 C11 C12 C13 -0.2(12)
C11 C12 C13 C8 -2.5(12)
C11 C12 C13 N1 174.8(7)
C9 C8 C13 C12 3.0(14)
C7 C8 C13 C12 -178.1(9)
C9 C8 C13 N1 -174.7(8)
C7 C8 C13 N1 4.2(13)
N1 C3 C14 C15 -179.2(7)
N4 C3 C14 C15 -55.1(10)
C3 C14 C15 C16 -175.5(7)
C3 C14 C15 C20 59.5(11)
C14 C15 C16 C22 58.9(10)
C20 C15 C16 C22 -177.2(7)
C14 C15 C16 C17 -178.5(9)
C20 C15 C16 C17 -54.7(9)
C22 C16 C17 O17 -57.3(11)
C15 C16 C17 O17 -179.6(7)
C22 C16 C17 C18 178.1(10)
C15 C16 C17 C18 55.8(11)
O17 C17 C18 C19 -178.6(8)
C16 C17 C18 C19 -57.9(11)
C17 C18 C19 C20 58.0(10)
C18 C19 C20 C21 -176.8(7)
C18 C19 C20 C15 -57.6(10)
C14 C15 C20 C19 -177.0(8)
C16 C15 C20 C19 56.6(8)
C14 C15 C20 C21 -57.4(9)
C16 C15 C20 C21 176.2(5)
C19 C20 C21 N4 177.1(6)
C15 C20 C21 N4 56.2(7)
C15 C16 C22 O22 -125.3(7)
C17 C16 C22 O22 112.6(9)
C15 C16 C22 O23 54.7(8)
C17 C16 C22 O23 -67.5(8)
C12 C13 N1 C3 17.3(11)
C8 C13 N1 C3 -165.2(7)
C12 C13 N1 C2 171.7(8)
C8 C13 N1 C2 -10.9(9)
C14 C3 N1 C13 -136.4(8)
N4 C3 N1 C13 98.0(7)
C14 C3 N1 C2 71.7(9)
N4 C3 N1 C2 -54.0(8)
O24 C2 N1 C13 135.7(6)
C6 C2 N1 C13 -105.0(7)
C7 C2 N1 C13 12.2(8)
O24 C2 N1 C3 -68.8(9)
C6 C2 N1 C3 50.5(8)
C7 C2 N1 C3 167.7(6)
C20 C21 N4 C59 -170.8(6)
C20 C21 N4 C5 70.4(7)
C20 C21 N4 C3 -51.6(7)
C6 C5 N4 C59 64.3(7)
C6 C5 N4 C21 -178.3(6)
C6 C5 N4 C3 -56.0(7)
N1 C3 N4 C59 -66.8(7)
C14 C3 N4 C59 166.7(7)
N1 C3 N4 C21 175.6(5)
C14 C3 N4 C21 49.1(8)
N1 C3 N4 C5 53.3(6)
C14 C3 N4 C5 -73.2(8)
O22 C22 O23 C23 5.3(11)
C16 C22 O23 C23 -174.7(7)
N1 C2 O24 C24 -61.3(8)
C6 C2 O24 C24 177.7(6)
C7 C2 O24 C24 55.6(9)
C25 C24 O24 C2 170.6(6)
